data_7151647
loop_
_publ_author_name
'\<C\'i\<zkov\'a, Martina'
'Kolivo\<ska, Viliam'
'C\'isa\<rov\'a, Ivana'
'\<Saman, David'
'Posp\'i\<sil, Lubom\'ir'
'Tepl\'y, Filip'

_publ_section_title
;
 Nitrogen heteroaromatic cations by [2+2+2] cycloaddition.
;
_journal_issue 2
_journal_name_full 'Organic &amp; biomolecular chemistry'
_journal_page_first 450
_journal_page_last 462
_journal_paper_doi 10.1039/C0OB00507J
_journal_volume 9
_journal_year 2011
_chemical_absolute_configuration unk
_chemical_compound_source 'synthesized by the authors'
_chemical_formula_moiety 'C12 H8 N2'
_chemical_formula_sum 'C12 H8 N2'
_chemical_formula_weight 180.20
_chemical_name_systematic
;
?
;
_space_group_IT_number 33
_symmetry_cell_setting orthorhombic
_symmetry_space_group_name_Hall 'P 2c -2n'
_symmetry_space_group_name_H-M 'P n a 21'
_atom_sites_solution_hydrogens geom
_atom_sites_solution_primary direct
_atom_sites_solution_secondary difmap
_audit_creation_method SHELXL-97
_cell_angle_alpha 90.00
_cell_angle_beta 90.00
_cell_angle_gamma 90.00
_cell_formula_units_Z 8
_cell_length_a 23.3925(2)
_cell_length_b 6.2169(4)
_cell_length_c 13.0456(8)
_cell_measurement_reflns_used 2189
_cell_measurement_temperature 150(2)
_cell_measurement_theta_max 26.
_cell_measurement_theta_min 1
_cell_volume 1897.21(17)
_computing_cell_refinement 'COLLECT and DENZO'
_computing_data_collection 'COLLECT (Hooft, 1998) and DENZO (Otwinowski & Minor, 1997)'
_computing_data_reduction 'COLLECT and DENZO'
_computing_structure_refinement 'SHELXL-97 (Sheldrick, 1997)'
_computing_structure_solution 'SIR92 (Altomare et al., 1994)'
_diffrn_ambient_temperature 150(2)
_diffrn_detector_area_resol_mean 9.091
_diffrn_measured_fraction_theta_full 0.997
_diffrn_measured_fraction_theta_max 0.997
_diffrn_measurement_device_type 'Nonius KappaCCD area detector'
_diffrn_measurement_method '\f and \w scans to fill the Ewald sphere'
_diffrn_radiation_monochromator graphite
_diffrn_radiation_source 'fine-focus sealed tube'
_diffrn_radiation_type MoK\a
_diffrn_radiation_wavelength 0.71073
_diffrn_reflns_av_R_equivalents 0.0790
_diffrn_reflns_av_sigmaI/netI 0.0430
_diffrn_reflns_limit_h_max 28
_diffrn_reflns_limit_h_min -28
_diffrn_reflns_limit_k_max 7
_diffrn_reflns_limit_k_min -7
_diffrn_reflns_limit_l_max 16
_diffrn_reflns_limit_l_min -15
_diffrn_reflns_number 25711
_diffrn_reflns_theta_full 26.02
_diffrn_reflns_theta_max 26.02
_diffrn_reflns_theta_min 1.74
_diffrn_standards_number 0
_exptl_absorpt_coefficient_mu 0.077
_exptl_absorpt_correction_type none
_exptl_crystal_colour colourless
_exptl_crystal_density_diffrn 1.262
_exptl_crystal_density_method 'not measured'
_exptl_crystal_description bar
_exptl_crystal_F_000 752
_exptl_crystal_size_max 0.4
_exptl_crystal_size_mid 0.2
_exptl_crystal_size_min 0.075
_refine_diff_density_max 0.279
_refine_diff_density_min -0.216
_refine_diff_density_rms 0.047
_refine_ls_abs_structure_details 'Flack H D (1983), Acta Cryst. A39, 876-881'
_refine_ls_abs_structure_Flack 3(3)
_refine_ls_extinction_method none
_refine_ls_goodness_of_fit_ref 1.068
_refine_ls_hydrogen_treatment constr
_refine_ls_matrix_type full
_refine_ls_number_parameters 253
_refine_ls_number_reflns 3505
_refine_ls_number_restraints 1
_refine_ls_restrained_S_all 1.067
_refine_ls_R_factor_all 0.0893
_refine_ls_R_factor_gt 0.0517
_refine_ls_shift/su_max 0.000
_refine_ls_shift/su_mean 0.000
_refine_ls_structure_factor_coef Fsqd
_refine_ls_weighting_details 'calc w=1/[\s^2^(Fo^2^)+(0.0683P)^2^+0.2683P] where P=(Fo^2^+2Fc^2^)/3'
_refine_ls_weighting_scheme calc
_refine_ls_wR_factor_gt 0.1121
_refine_ls_wR_factor_ref 0.1337
_reflns_number_gt 2484
_reflns_number_total 3505
_reflns_threshold_expression I>2\s(I)
_cod_data_source_file C0OB00507J.TXT
_cod_data_source_block mc253-1-teply-uochb
_cod_database_code 7151647

loop_
_symmetry_equiv_pos_as_xyz
'x, y, z'
'-x, -y, z+1/2'
'-x+1/2, y+1/2, z+1/2'
'x+1/2, -y+1/2, z'

loop_
_atom_site_label
_atom_site_type_symbol
_atom_site_fract_x
_atom_site_fract_y
_atom_site_fract_z
_atom_site_U_iso_or_equiv
_atom_site_adp_type
_atom_site_occupancy
_atom_site_symmetry_multiplicity
_atom_site_calc_flag
_atom_site_refinement_flags
_atom_site_disorder_assembly
_atom_site_disorder_group
C11 C 0.37632(11) 1.0994(4) 0.1352(2) 0.0352(6) Uani 1 1 d . . .
N12 N 0.36248(11) 1.3064(4) 0.1286(2) 0.0431(6) Uani 1 1 d . . .
C13 C 0.40073(14) 1.4338(5) 0.0818(2) 0.0502(8) Uani 1 1 d . . .
H13 H 0.3927 1.5831 0.0760 0.060 Uiso 1 1 calc R . .
C14 C 0.45090(13) 1.3563(5) 0.0422(2) 0.0477(8) Uani 1 1 d . . .
H14 H 0.4779 1.4487 0.0101 0.057 Uiso 1 1 calc R . .
C15 C 0.46036(13) 1.1413(5) 0.0507(2) 0.0480(8) Uani 1 1 d . . .
H15 H 0.4945 1.0830 0.0226 0.058 Uiso 1 1 calc R . .
N16 N 0.42339(10) 1.0081(4) 0.09724(19) 0.0453(6) Uani 1 1 d . . .
C17 C 0.33692(12) 0.9620(4) 0.1884(2) 0.0379(6) Uani 1 1 d . . .
C18 C 0.30390(13) 0.8480(4) 0.2338(2) 0.0389(7) Uani 1 1 d . . .
C19 C 0.26379(13) 0.7155(4) 0.2873(2) 0.0345(6) Uani 1 1 d . . .
C21 C 0.36871(11) -0.0296(4) 0.4834(2) 0.0361(6) Uani 1 1 d . . .
N22 N 0.37958(11) -0.2398(3) 0.4826(2) 0.0419(6) Uani 1 1 d . . .
C23 C 0.33949(13) -0.3643(5) 0.5269(2) 0.0467(8) Uani 1 1 d . . .
H23 H 0.3450 -0.5156 0.5279 0.056 Uiso 1 1 calc R . .
C24 C 0.29111(13) -0.2808(5) 0.5704(3) 0.0450(8) Uani 1 1 d . . .
H24 H 0.2631 -0.3708 0.6011 0.054 Uiso 1 1 calc R . .
C25 C 0.28480(13) -0.0624(5) 0.5678(2) 0.0465(7) Uani 1 1 d . . .
H25 H 0.2516 -0.0010 0.5978 0.056 Uiso 1 1 calc R . .
N26 N 0.32324(10) 0.0686(4) 0.52512(19) 0.0436(6) Uani 1 1 d . . .
C27 C 0.40932(12) 0.1062(4) 0.4323(2) 0.0404(7) Uani 1 1 d . . .
C28 C 0.44286(12) 0.2172(4) 0.3864(2) 0.0388(7) Uani 1 1 d . . .
C29 C 0.48380(12) 0.3397(4) 0.3291(2) 0.0365(7) Uani 1 1 d . . .
C110 C 0.27851(13) 0.5047(4) 0.3158(2) 0.0413(7) Uani 1 1 d . . .
H110 H 0.3155 0.4506 0.3003 0.050 Uiso 1 1 calc R . .
C111 C 0.23969(13) 0.3761(4) 0.3659(2) 0.0440(7) Uani 1 1 d . . .
H111 H 0.2500 0.2336 0.3846 0.053 Uiso 1 1 calc R . .
C112 C 0.18575(14) 0.4527(5) 0.3893(2) 0.0477(8) Uani 1 1 d . . .
H112 H 0.1592 0.3641 0.4248 0.057 Uiso 1 1 calc R . .
C113 C 0.17062(13) 0.6596(5) 0.3605(3) 0.0502(8) Uani 1 1 d . . .
H113 H 0.1335 0.7129 0.3760 0.060 Uiso 1 1 calc R . .
C114 C 0.20920(12) 0.7878(4) 0.3098(3) 0.0405(7) Uani 1 1 d . . .
H114 H 0.1982 0.9288 0.2897 0.049 Uiso 1 1 calc R . .
C210 C 0.47130(12) 0.5488(4) 0.2977(2) 0.0419(7) Uani 1 1 d . . .
H210 H 0.4358 0.6127 0.3156 0.050 Uiso 1 1 calc R . .
C211 C 0.51078(14) 0.6630(5) 0.2405(2) 0.0460(7) Uani 1 1 d . . .
H211 H 0.5021 0.8050 0.2187 0.055 Uiso 1 1 calc R . .
C212 C 0.56225(14) 0.5730(5) 0.2152(2) 0.0503(8) Uani 1 1 d . . .
H212 H 0.5890 0.6523 0.1754 0.060 Uiso 1 1 calc R . .
C213 C 0.57553(13) 0.3665(5) 0.2474(3) 0.0498(8) Uani 1 1 d . . .
H213 H 0.6115 0.3049 0.2306 0.060 Uiso 1 1 calc R . .
C214 C 0.53661(13) 0.2511(4) 0.3037(3) 0.0415(7) Uani 1 1 d . . .
H214 H 0.5458 0.1096 0.3256 0.050 Uiso 1 1 calc R . .

loop_
_atom_site_aniso_label
_atom_site_aniso_U_11
_atom_site_aniso_U_22
_atom_site_aniso_U_33
_atom_site_aniso_U_23
_atom_site_aniso_U_13
_atom_site_aniso_U_12
C11 0.0307(15) 0.0390(16) 0.0360(14) 0.0008(12) -0.0030(13) -0.0016(12)
N12 0.0447(15) 0.0418(13) 0.0427(14) -0.0005(11) 0.0078(13) 0.0007(11)
C13 0.063(2) 0.0367(15) 0.0512(18) 0.0025(14) 0.0055(17) -0.0044(15)
C14 0.050(2) 0.058(2) 0.0355(19) 0.0004(14) 0.0094(16) -0.0156(15)
C15 0.0359(17) 0.066(2) 0.042(2) -0.0020(15) 0.0091(16) 0.0007(15)
N16 0.0340(14) 0.0484(14) 0.0535(17) 0.0031(11) 0.0071(12) 0.0037(11)
C17 0.0306(15) 0.0399(15) 0.0433(15) 0.0035(13) -0.0008(13) 0.0030(12)
C18 0.0357(17) 0.0424(15) 0.0385(16) -0.0003(13) -0.0052(15) -0.0016(13)
C19 0.0343(17) 0.0396(14) 0.0298(15) 0.0001(11) -0.0019(13) -0.0023(12)
C21 0.0322(15) 0.0379(15) 0.0383(15) 0.0010(13) 0.0001(13) -0.0006(12)
N22 0.0419(15) 0.0361(12) 0.0476(15) 0.0013(11) 0.0005(13) 0.0026(10)
C23 0.055(2) 0.0365(16) 0.0483(17) 0.0051(13) -0.0071(17) -0.0048(14)
C24 0.0393(19) 0.0552(18) 0.041(2) 0.0029(14) 0.0005(16) -0.0126(14)
C25 0.0392(17) 0.0578(18) 0.0423(16) -0.0041(15) 0.0111(14) -0.0020(15)
N26 0.0407(14) 0.0410(13) 0.0490(14) 0.0004(11) 0.0096(12) -0.0008(12)
C27 0.0339(17) 0.0424(16) 0.0450(16) 0.0030(13) 0.0002(15) 0.0024(13)
C28 0.0317(16) 0.0457(16) 0.0390(17) 0.0003(13) -0.0025(15) -0.0009(12)
C29 0.0317(16) 0.0381(15) 0.0397(16) -0.0005(12) -0.0001(14) -0.0046(12)
C110 0.0413(17) 0.0441(16) 0.0386(15) -0.0034(13) 0.0008(13) 0.0031(13)
C111 0.0537(19) 0.0376(15) 0.0408(17) 0.0031(13) -0.0031(15) -0.0055(13)
C112 0.053(2) 0.0493(17) 0.0408(17) 0.0031(14) 0.0025(15) -0.0129(15)
C113 0.0360(17) 0.058(2) 0.056(2) -0.0043(16) 0.0061(16) -0.0005(14)
C114 0.0354(18) 0.0370(14) 0.049(2) -0.0004(13) 0.0002(16) -0.0008(12)
C210 0.0364(17) 0.0466(16) 0.0428(17) 0.0000(14) -0.0021(14) -0.0023(13)
C211 0.051(2) 0.0384(15) 0.0485(17) 0.0044(13) -0.0039(16) -0.0052(14)
C212 0.0410(19) 0.057(2) 0.053(2) 0.0112(15) 0.0027(15) -0.0112(15)
C213 0.0377(18) 0.0533(19) 0.059(2) 0.0072(15) 0.0046(16) -0.0010(14)
C214 0.0407(19) 0.0355(15) 0.048(2) 0.0051(13) 0.0008(16) -0.0011(12)

loop_
_atom_type_symbol
_atom_type_description
_atom_type_scat_dispersion_real
_atom_type_scat_dispersion_imag
_atom_type_scat_source
C C 0.0033 0.0016 'International Tables Vol C Tables 4.2.6.8 and 6.1.1.4'
H H 0.0000 0.0000 'International Tables Vol C Tables 4.2.6.8 and 6.1.1.4'
N N 0.0061 0.0033 'International Tables Vol C Tables 4.2.6.8 and 6.1.1.4'

loop_
_geom_angle_atom_site_label_1
_geom_angle_atom_site_label_2
_geom_angle_atom_site_label_3
_geom_angle
_geom_angle_site_symmetry_1
_geom_angle_site_symmetry_3
_geom_angle_publ_flag
N12 C11 N16 126.1(3) . . ?
N12 C11 C17 116.8(2) . . ?
N16 C11 C17 117.1(2) . . ?
C11 N12 C13 116.0(3) . . ?
N12 C13 C14 122.4(3) . . ?
N12 C13 H13 118.8 . . ?
C14 C13 H13 118.8 . . ?
C15 C14 C13 117.0(3) . . ?
C15 C14 H14 121.5 . . ?
C13 C14 H14 121.5 . . ?
N16 C15 C14 122.6(3) . . ?
N16 C15 H15 118.7 . . ?
C14 C15 H15 118.7 . . ?
C11 N16 C15 115.9(2) . . ?
C18 C17 C11 179.4(3) . . ?
C17 C18 C19 178.9(3) . . ?
C114 C19 C110 118.2(3) . . ?
C114 C19 C18 121.4(3) . . ?
C110 C19 C18 120.4(3) . . ?
N22 C21 N26 127.0(2) . . ?
N22 C21 C27 116.6(3) . . ?
N26 C21 C27 116.5(2) . . ?
C21 N22 C23 115.3(3) . . ?
N22 C23 C24 122.4(3) . . ?
N22 C23 H23 118.8 . . ?
C24 C23 H23 118.8 . . ?
C25 C24 C23 117.1(3) . . ?
C25 C24 H24 121.4 . . ?
C23 C24 H24 121.4 . . ?
N26 C25 C24 122.9(3) . . ?
N26 C25 H25 118.5 . . ?
C24 C25 H25 118.5 . . ?
C25 N26 C21 115.2(2) . . ?
C28 C27 C21 177.8(3) . . ?
C27 C28 C29 177.1(3) . . ?
C214 C29 C210 119.0(3) . . ?
C214 C29 C28 120.4(2) . . ?
C210 C29 C28 120.5(3) . . ?
C111 C110 C19 120.4(3) . . ?
C111 C110 H110 119.8 . . ?
C19 C110 H110 119.8 . . ?
C110 C111 C112 120.5(3) . . ?
C110 C111 H111 119.8 . . ?
C112 C111 H111 119.8 . . ?
C111 C112 C113 119.5(3) . . ?
C111 C112 H112 120.2 . . ?
C113 C112 H112 120.2 . . ?
C114 C113 C112 120.1(3) . . ?
C114 C113 H113 120.0 . . ?
C112 C113 H113 120.0 . . ?
C113 C114 C19 121.3(3) . . ?
C113 C114 H114 119.4 . . ?
C19 C114 H114 119.4 . . ?
C211 C210 C29 119.8(3) . . ?
C211 C210 H210 120.1 . . ?
C29 C210 H210 120.1 . . ?
C212 C211 C210 120.5(3) . . ?
C212 C211 H211 119.7 . . ?
C210 C211 H211 119.7 . . ?
C211 C212 C213 120.2(3) . . ?
C211 C212 H212 119.9 . . ?
C213 C212 H212 119.9 . . ?
C214 C213 C212 119.8(3) . . ?
C214 C213 H213 120.1 . . ?
C212 C213 H213 120.1 . . ?
C213 C214 C29 120.6(3) . . ?
C213 C214 H214 119.7 . . ?
C29 C214 H214 119.7 . . ?

loop_
_geom_bond_atom_site_label_1
_geom_bond_atom_site_label_2
_geom_bond_distance
_geom_bond_site_symmetry_2
_geom_bond_publ_flag
C11 N12 1.330(3) . ?
C11 N16 1.334(3) . ?
C11 C17 1.436(4) . ?
N12 C13 1.342(4) . ?
C13 C14 1.370(4) . ?
C13 H13 0.9500 . ?
C14 C15 1.360(4) . ?
C14 H14 0.9500 . ?
C15 N16 1.343(4) . ?
C15 H15 0.9500 . ?
C17 C18 1.204(4) . ?
C18 C19 1.430(4) . ?
C19 C114 1.385(4) . ?
C19 C110 1.405(4) . ?
C21 N22 1.331(3) . ?
C21 N26 1.342(3) . ?
C21 C27 1.435(4) . ?
N22 C23 1.346(4) . ?
C23 C24 1.369(4) . ?
C23 H23 0.9500 . ?
C24 C25 1.366(4) . ?
C24 H24 0.9500 . ?
C25 N26 1.335(4) . ?
C25 H25 0.9500 . ?
C27 C28 1.204(4) . ?
C28 C29 1.434(4) . ?
C29 C214 1.392(4) . ?
C29 C210 1.394(4) . ?
C110 C111 1.375(4) . ?
C110 H110 0.9500 . ?
C111 C112 1.383(4) . ?
C111 H111 0.9500 . ?
C112 C113 1.386(4) . ?
C112 H112 0.9500 . ?
C113 C114 1.374(4) . ?
C113 H113 0.9500 . ?
C114 H114 0.9500 . ?
C210 C211 1.383(4) . ?
C210 H210 0.9500 . ?
C211 C212 1.368(5) . ?
C211 H211 0.9500 . ?
C212 C213 1.386(4) . ?
C212 H212 0.9500 . ?
C213 C214 1.372(4) . ?
C213 H213 0.9500 . ?
C214 H214 0.9500 . ?
